data_1573803
loop_
_publ_author_name
'Martinez-Fernandez, Lara'
'Wu, Peicong'
'Bao, Lin-Tao'
'Wang, Xueli'
'Zhang, Rui-Hua'
'Wang, Wei'
'Yang, Hai-Bo'
'Chen, Jinquan'
'Improta, Roberto'

_publ_section_title
;
 On the nature of the triplet electronic states of naphthalene dimers.
;
_journal_name_full 'Chemical Science'
_journal_paper_doi 10.1039/D4SC07982E
_journal_year 2025
_chemical_absolute_configuration unk
_chemical_formula_moiety 'C24 H20'
_chemical_formula_sum 'C24 H20'
_chemical_formula_weight 308.40
_space_group_crystal_system monoclinic
_space_group_IT_number 4
_space_group_name_Hall 'P 2yb'
_space_group_name_H-M_alt 'P 1 21 1'
_atom_sites_solution_hydrogens geom
_atom_sites_solution_primary dual
_audit_creation_date 2022-02-23
_audit_creation_method
;
Olex2 1.2
(compiled 2018.05.29 svn.r3508 for OlexSys, GUI svn.r5506)
;
_audit_update_record
;
2024-11-25 deposited with the CCDC.	2025-01-28 downloaded from the CCDC.
;
_cell_angle_alpha 90
_cell_angle_beta 96.815(3)
_cell_angle_gamma 90
_cell_formula_units_Z 2
_cell_length_a 8.4807(3)
_cell_length_b 8.4592(3)
_cell_length_c 11.4471(4)
_cell_measurement_reflns_used 11569
_cell_measurement_temperature 173.00(10)
_cell_measurement_theta_max 74.3350
_cell_measurement_theta_min 3.8580
_cell_volume 815.41(5)
_computing_cell_refinement 'CrysAlisPro 1.171.39.32a (Rigaku OD, 2017)'
_computing_data_collection 'CrysAlisPro 1.171.39.32a (Rigaku OD, 2017)'
_computing_data_reduction 'CrysAlisPro 1.171.39.32a (Rigaku OD, 2017)'
_computing_molecular_graphics 'Olex2 (Dolomanov et al., 2009)'
_computing_publication_material 'Olex2 (Dolomanov et al., 2009)'
_computing_structure_refinement 'ShelXL (Sheldrick, 2015)'
_computing_structure_solution 'ShelXT (Sheldrick, 2015)'
_diffrn_ambient_environment N~2~
_diffrn_ambient_temperature 173.00(10)
_diffrn_detector 'CCD plate'
_diffrn_measured_fraction_theta_full 0.961
_diffrn_measured_fraction_theta_max 0.961
_diffrn_measurement_details
;
List of Runs (angles in degrees, time in seconds):

  # Type    Start    End  Width  t~exp~   \w     \q     \k     \f   Frames
#--------------------------------------------------------------------------
  1  \w    -23.00  20.00   1.00    1.00    --    0.00  19.00 -60.00   43
  2  \w    -43.00  -1.00   1.00    1.00    --    0.00 -82.00 150.00   42
  3  \w    -23.00  24.00   1.00    1.00    --    0.00  57.00 150.00   47
  4  \w    -23.00  18.00   1.00    1.00    --    0.00 -37.00   0.00   41
  5  \w    -84.00 -49.00   1.00    1.00    --    0.00 -57.00-120.00   35
  6  \w    -47.00  21.00   1.00    1.00    --    0.00 -57.00-120.00   68
  7  \w    -69.00  16.00   1.00    1.00    --    0.00 -37.00 -60.00   85
  8  \w     53.00  78.00   1.00    1.00    --    0.00  57.00 150.00   25
  9  \w    -58.00 -32.00   1.00    1.00    --    0.00 -37.00   0.00   26
 10  \w    -89.00 -63.00   1.00    1.00    --    0.00 -37.00   0.00   26
 11  \w    -87.00  21.00   1.00    1.00    --    0.00 -57.00  90.00  108
 12  \w     10.00  41.00   1.00    1.00    --    0.00  37.00   0.00   31
 13  \w     65.00  91.00   1.00    1.00    --   95.80  82.00 -90.00   26
 14  \w     74.00 107.00   1.00    1.00    --   95.80  59.00   9.87   33
 15  \w     63.00  88.00   1.00    1.00    --   95.80  82.00-120.00   25
 16  \w    155.00 181.00   1.00    1.00    --   95.80  77.00 -30.00   26
 17  \w     69.00 182.00   1.00    1.00    --   95.80  67.00 -27.34  113
 18  \w     64.00  90.00   1.00    1.00    --   95.80  82.00 144.32   26
 19  \w     63.00  90.00   1.00    1.00    --   95.80  82.00 120.00   27
 20  \w     65.00  91.00   1.00    1.00    --   95.80  77.00 -30.00   26
 21  \w      6.00 128.00   1.00    1.00    --   95.80 -82.00-180.00  122
 22  \w    127.00 153.00   1.00    1.00    --   95.80  82.00 120.00   26
 23  \w     65.00  90.00   1.00    1.00    --   95.80  77.00 -60.00   25
 24  \w     63.00  95.00   1.00    1.00    --   95.80  82.00-180.00   32
 25  \w     71.00 102.00   1.00    1.00    --   95.80  61.00  90.00   31
 26  \w    120.00 146.00   1.00    1.00    --   95.80  61.00  90.00   26
 27  \w    115.00 184.00   1.00    1.00    --   95.80  77.00-150.00   69
 28  \w    113.00 185.00   1.00    1.00    --   95.80  82.00 156.52   72
 29  \w     33.00  64.00   1.00    1.00    --   95.80 -82.00 -90.00   31
 30  \w     12.00 111.00   1.00    1.00    --   95.80 -82.00  60.00   99
 31  \w     70.00  98.00   1.00    1.00    --   95.80  66.00  62.47   28
 32  \w     65.00  91.00   1.00    1.00    --   95.80  77.00-150.00   26
 33  \w     78.00 111.00   1.00    1.00    --   95.80  45.00-180.00   33
 34  \w     71.00 138.00   1.00    1.00    --   95.80  61.00-120.00   67
 35  \w    131.00 183.00   1.00    1.00    --   95.80  82.00  90.00   52
 36  \w     64.00  90.00   1.00    1.00    --   95.80  82.00 156.52   26
 37  \w    151.00 177.00   1.00    1.00    --   95.80  45.00-180.00   26
 38  \w     65.00  91.00   1.00    1.00    --   95.80  77.00  60.00   26
 39  \w     75.00 102.00   1.00    1.00    --   95.80  45.00 150.00   27
 40  \w      6.00 113.00   1.00    1.00    --   95.80 -77.00 -60.00  107
 41  \w     75.00 157.00   1.00    1.00    --   95.80  45.00 -60.00   82
 42  \w     65.00  90.00   1.00    1.00    --   95.80  77.00-120.00   25
 43  \w     65.00  90.00   1.00    1.00    --   95.80  77.00 120.00   25
 44  \w     63.00  89.00   1.00    1.00    --   95.80  82.00 -30.00   26
 45  \w     63.00  88.00   1.00    1.00    --   95.80  82.00  90.00   25
 46  \w     76.00 114.00   1.00    1.00    --   95.80  45.00-150.00   38
 47  \w     75.00 104.00   1.00    1.00    --   95.80  45.00-120.00   29
 48  \w     75.00 112.00   1.00    1.00    --   95.80  45.00 -30.00   37
 49  \w    136.00 162.00   1.00    1.00    --   95.80  45.00 -30.00   26
 50  \w     65.00  91.00   1.00    1.00    --   95.80  77.00 -90.00   26
 51  \w     55.00 126.00   1.00    1.00    --   95.80 -77.00  90.00   71
 52  \w     76.00 124.00   1.00    1.00    --   95.80  30.00-180.00   48
 53  \w     79.00 161.00   1.00    1.00    --   95.80  45.00  60.00   82
 54  \w     78.00 113.00   1.00    1.00    --   95.80  45.00 120.00   35
 55  \w     63.00  89.00   1.00    1.00    --   95.80  82.00   0.00   26
 56  \w    126.00 185.00   1.00    1.00    --   95.80  45.00 -90.00   59
 57  \w    160.00 185.00   1.00    1.00    --   95.80  82.00 -90.00   25
 58  \w    160.00 185.00   1.00    1.00    --   95.80  59.00   9.87   25
 59  \w    134.00 180.00   1.00    1.00    --   95.80  82.00 144.32   46
 60  \w     74.00 183.00   1.00    1.00    --   95.80  49.00  33.37  109
 61  \w     82.00 107.00   1.00    1.00    --   95.80 -82.00 -90.00   25
 62  \w     71.00  97.00   1.00    1.00    --   95.80  59.00  53.40   26
;
_diffrn_measurement_device 'four-circle diffractometer'
_diffrn_measurement_device_type 'XtaLAB AFC12 (RINC): Kappa dual home/near'
_diffrn_measurement_method '\w scans'
_diffrn_orient_matrix_type 'CrysAlisPro convention (1999,Acta A55,543-557)'
_diffrn_orient_matrix_UB_11 0.0598117000
_diffrn_orient_matrix_UB_12 -0.0134059000
_diffrn_orient_matrix_UB_13 0.1320670000
_diffrn_orient_matrix_UB_21 -0.1712976000
_diffrn_orient_matrix_UB_22 0.0193705000
_diffrn_orient_matrix_UB_23 0.0298046000
_diffrn_orient_matrix_UB_31 -0.0228115000
_diffrn_orient_matrix_UB_32 -0.1806587000
_diffrn_orient_matrix_UB_33 -0.0065295000
_diffrn_radiation_monochromator graphite
_diffrn_radiation_probe x-ray
_diffrn_radiation_type CuK\a
_diffrn_radiation_wavelength 1.54184
_diffrn_reflns_av_R_equivalents 0.0444
_diffrn_reflns_av_unetI/netI 0.0250
_diffrn_reflns_Laue_measured_fraction_full 0.961
_diffrn_reflns_Laue_measured_fraction_max 0.961
_diffrn_reflns_limit_h_max 10
_diffrn_reflns_limit_h_min -10
_diffrn_reflns_limit_k_max 9
_diffrn_reflns_limit_k_min -10
_diffrn_reflns_limit_l_max 13
_diffrn_reflns_limit_l_min -13
_diffrn_reflns_number 15203
_diffrn_reflns_point_group_measured_fraction_full 0.915
_diffrn_reflns_point_group_measured_fraction_max 0.915
_diffrn_reflns_theta_full 67.066
_diffrn_reflns_theta_max 67.065
_diffrn_reflns_theta_min 3.889
_diffrn_source 'fine-focus sealed X-ray tube'
_diffrn_source_type 'Enhance (Cu) X-ray Source'
_exptl_absorpt_coefficient_mu 0.532
_exptl_absorpt_correction_T_max 1.00000
_exptl_absorpt_correction_T_min 0.59430
_exptl_absorpt_correction_type multi-scan
_exptl_absorpt_process_details
;
CrysAlisPro 1.171.39.32a (Rigaku Oxford Diffraction, 2017)
Empirical absorption correction using spherical harmonics,
 implemented in SCALE3 ABSPACK scaling algorithm.
;
_exptl_crystal_colour 'clear light colourless'
_exptl_crystal_colour_lustre clear
_exptl_crystal_colour_modifier light
_exptl_crystal_colour_primary colourless
_exptl_crystal_density_diffrn 1.256
_exptl_crystal_description block
_exptl_crystal_F_000 328
_exptl_crystal_size_max 0.32
_exptl_crystal_size_mid 0.28
_exptl_crystal_size_min 0.22
_refine_diff_density_max 0.601
_refine_diff_density_min -0.369
_refine_diff_density_rms 0.108
_refine_ls_abs_structure_details
;
 Flack x determined using 1096 quotients [(I+)-(I-)]/[(I+)+(I-)]
 (Parsons, Flack and Wagner, Acta Cryst. B69 (2013) 249-259).
;
_refine_ls_abs_structure_Flack 0.0(10)
_refine_ls_extinction_coef 0.016(5)
_refine_ls_extinction_expression Fc^*^=kFc[1+0.001xFc^2^\l^3^/sin(2\q)]^-1/4^
_refine_ls_extinction_method 'SHELXL-2017/1 (Sheldrick 2017)'
_refine_ls_goodness_of_fit_ref 1.123
_refine_ls_hydrogen_treatment constr
_refine_ls_matrix_type full
_refine_ls_number_parameters 218
_refine_ls_number_reflns 2662
_refine_ls_number_restraints 1
_refine_ls_restrained_S_all 1.123
_refine_ls_R_factor_all 0.1073
_refine_ls_R_factor_gt 0.1071
_refine_ls_shift/su_max 0.000
_refine_ls_shift/su_mean 0.000
_refine_ls_structure_factor_coef Fsqd
_refine_ls_weighting_details 'w=1/[\s^2^(Fo^2^)+(0.1651P)^2^+2.1786P] where P=(Fo^2^+2Fc^2^)/3'
_refine_ls_weighting_scheme calc
_refine_ls_wR_factor_gt 0.2984
_refine_ls_wR_factor_ref 0.2985
_reflns_Friedel_coverage 0.775
_reflns_Friedel_fraction_full 0.863
_reflns_Friedel_fraction_max 0.863
_reflns_number_gt 2629
_reflns_number_total 2662
_reflns_threshold_expression 'I > 2\s(I)'
_cod_data_source_file d4sc07982e2.cif
_cod_data_source_block exp_2580
_cod_database_code 1573803
_shelx_shelxl_version_number 2017/1
_shelx_space_group_comment
;
The symmetry employed for this shelxl refinement is uniquely defined
by the following loop, which should always be used as a source of
symmetry information in preference to the above space-group names.
They are only intended as comments.
;
_shelx_estimated_absorpt_t_max 0.892
_shelx_estimated_absorpt_t_min 0.848
_reflns_odcompleteness_completeness 99.74
_reflns_odcompleteness_iscentric 1
_reflns_odcompleteness_theta 66.97
_olex2_refinement_description
;
1. Fixed Uiso
 At 1.2 times of:
  All C(H) groups, All C(H,H) groups
2.a Secondary CH2 refined with riding coordinates:
 C11(H11A,H11B), C12(H12A,H12B), C23(H23A,H23B), C24(H24A,H24B)
2.b Aromatic/amide H refined with riding coordinates:
 C2(H2), C3(H3), C5(H5), C7(H7), C8(H8), C10(H10), C14(H14), C15(H15),
 C17(H17), C19(H19), C20(H20), C22(H22)
;
_olex2_submission_special_instructions 'No special instructions were received'
_oxdiff_exptl_absorpt_empirical_details
;
Empirical correction (ABSPACK) includes:
- Absorption correction using spherical harmonics
- Frame scaling
;
_oxdiff_exptl_absorpt_empirical_full_max 1.465
_oxdiff_exptl_absorpt_empirical_full_min 0.617

loop_
_space_group_symop_operation_xyz
'x, y, z'
'-x, y+1/2, -z'

loop_
_atom_site_label
_atom_site_type_symbol
_atom_site_fract_x
_atom_site_fract_y
_atom_site_fract_z
_atom_site_U_iso_or_equiv
_atom_site_adp_type
_atom_site_occupancy
_atom_site_site_symmetry_order
_atom_site_calc_flag
_atom_site_refinement_flags_posn
_atom_site_refinement_flags_adp
_atom_site_refinement_flags_occupancy
_atom_site_disorder_assembly
_atom_site_disorder_group
C1 C 0.9497(9) 0.4095(11) 0.2699(7) 0.0306(19) Uani 1 1 d . . . . .
C2 C 1.0279(10) 0.4987(11) 0.3633(7) 0.036(2) Uani 1 1 d . . . . .
H2 H 1.115912 0.559641 0.351496 0.043 Uiso 1 1 calc R . . . .
C3 C 0.9740(10) 0.4957(14) 0.4715(7) 0.040(2) Uani 1 1 d . . . . .
H3 H 1.027132 0.554739 0.532462 0.048 Uiso 1 1 calc R . . . .
C4 C 0.8408(10) 0.4058(12) 0.4932(7) 0.035(2) Uani 1 1 d . . . . .
C5 C 0.7799(10) 0.2976(11) 0.4077(8) 0.036(2) Uani 1 1 d . . . . .
H5 H 0.705709 0.222902 0.425219 0.043 Uiso 1 1 calc R . . . .
C6 C 0.8303(9) 0.3011(10) 0.2949(7) 0.0282(17) Uani 1 1 d . . . . .
C7 C 0.7506(11) 0.2121(11) 0.2012(9) 0.039(2) Uani 1 1 d . . . . .
H7 H 0.683349 0.129999 0.216997 0.047 Uiso 1 1 calc R . . . .
C8 C 0.7724(11) 0.2467(11) 0.0861(8) 0.039(2) Uani 1 1 d . . . . .
H8 H 0.717133 0.188936 0.025366 0.047 Uiso 1 1 calc R . . . .
C9 C 0.8762(10) 0.3671(11) 0.0590(7) 0.035(2) Uani 1 1 d . . . . .
C10 C 0.9709(9) 0.4366(11) 0.1507(7) 0.0328(19) Uani 1 1 d . . . . .
H10 H 1.051866 0.503888 0.133808 0.039 Uiso 1 1 calc R . . . .
C11 C 0.8600(12) 0.4386(16) -0.0635(8) 0.049(3) Uani 1 1 d . . . . .
H11A H 0.864559 0.355607 -0.121517 0.058 Uiso 1 1 calc R . . . .
H11B H 0.947247 0.511024 -0.070079 0.058 Uiso 1 1 calc R . . . .
C12 C 0.6989(13) 0.5288(16) -0.0878(8) 0.052(3) Uani 1 1 d . . . . .
H12A H 0.705395 0.605237 -0.150231 0.063 Uiso 1 1 calc R . . . .
H12B H 0.615053 0.454402 -0.113913 0.063 Uiso 1 1 calc R . . . .
C13 C 0.6589(11) 0.6127(14) 0.0207(7) 0.038(2) Uani 1 1 d . . . . .
C14 C 0.7533(11) 0.7411(12) 0.0698(8) 0.039(2) Uani 1 1 d . . . . .
H14 H 0.817753 0.795453 0.023167 0.046 Uiso 1 1 calc R . . . .
C15 C 0.7506(10) 0.7856(11) 0.1841(8) 0.035(2) Uani 1 1 d . . . . .
H15 H 0.814483 0.869119 0.213920 0.042 Uiso 1 1 calc R . . . .
C16 C 0.6530(9) 0.7080(9) 0.2588(7) 0.0281(18) Uani 1 1 d . . . . .
C17 C 0.6764(10) 0.7201(10) 0.3832(7) 0.0318(18) Uani 1 1 d . . . . .
H17 H 0.746181 0.795652 0.418346 0.038 Uiso 1 1 calc R . . . .
C18 C 0.5979(10) 0.6222(11) 0.4529(7) 0.0330(19) Uani 1 1 d . . . . .
C19 C 0.4751(10) 0.5285(11) 0.3994(8) 0.0348(19) Uani 1 1 d . . . . .
H19 H 0.411151 0.474116 0.446439 0.042 Uiso 1 1 calc R . . . .
C20 C 0.4457(9) 0.5141(12) 0.2803(8) 0.036(2) Uani 1 1 d . . . . .
H20 H 0.362382 0.451011 0.247083 0.043 Uiso 1 1 calc R . . . .
C21 C 0.5437(9) 0.5964(11) 0.2058(7) 0.0307(19) Uani 1 1 d . . . . .
C22 C 0.5495(10) 0.5500(12) 0.0874(7) 0.036(2) Uani 1 1 d . . . . .
H22 H 0.477552 0.475083 0.053943 0.044 Uiso 1 1 calc R . . . .
C23 C 0.6613(13) 0.5987(15) 0.5798(8) 0.048(3) Uani 1 1 d . . . . .
H23A H 0.573894 0.598456 0.627313 0.057 Uiso 1 1 calc R . . . .
H23B H 0.731276 0.685695 0.605873 0.057 Uiso 1 1 calc R . . . .
C24 C 0.7546(12) 0.4392(13) 0.5979(8) 0.044(2) Uani 1 1 d . . . . .
H24A H 0.830336 0.445507 0.668293 0.052 Uiso 1 1 calc R . . . .
H24B H 0.681242 0.353728 0.608184 0.052 Uiso 1 1 calc R . . . .

loop_
_atom_site_aniso_label
_atom_site_aniso_U_11
_atom_site_aniso_U_22
_atom_site_aniso_U_33
_atom_site_aniso_U_23
_atom_site_aniso_U_13
_atom_site_aniso_U_12
C1 0.021(4) 0.032(5) 0.038(4) 0.002(3) 0.001(3) 0.005(3)
C2 0.027(4) 0.032(5) 0.045(5) 0.001(4) -0.005(3) -0.001(4)
C3 0.033(4) 0.057(6) 0.028(4) -0.005(4) -0.003(3) -0.001(4)
C4 0.032(4) 0.037(5) 0.035(4) 0.001(4) 0.002(3) 0.005(4)
C5 0.032(4) 0.036(5) 0.042(5) 0.011(4) 0.010(4) 0.007(3)
C6 0.022(4) 0.026(4) 0.036(4) 0.002(3) 0.003(3) 0.008(3)
C7 0.040(5) 0.022(4) 0.053(5) 0.004(4) -0.003(4) 0.007(4)
C8 0.040(5) 0.034(5) 0.043(5) -0.013(4) 0.001(4) 0.006(4)
C9 0.028(4) 0.040(6) 0.036(4) -0.013(4) 0.003(3) 0.004(3)
C10 0.023(4) 0.037(5) 0.040(4) -0.010(4) 0.007(3) 0.002(3)
C11 0.038(5) 0.072(8) 0.038(5) -0.006(5) 0.009(4) -0.002(5)
C12 0.061(6) 0.068(8) 0.028(4) 0.000(5) 0.002(4) 0.007(6)
C13 0.034(4) 0.051(6) 0.028(4) 0.007(4) 0.000(3) 0.009(4)
C14 0.042(5) 0.035(5) 0.042(5) 0.008(4) 0.018(4) 0.005(4)
C15 0.033(4) 0.033(5) 0.039(4) 0.003(4) 0.002(3) -0.004(3)
C16 0.028(4) 0.015(4) 0.042(4) 0.004(3) 0.006(3) 0.001(3)
C17 0.032(4) 0.022(4) 0.042(5) -0.004(4) 0.006(3) 0.005(3)
C18 0.031(4) 0.037(5) 0.033(4) -0.006(4) 0.012(3) 0.012(4)
C19 0.027(4) 0.031(5) 0.048(5) 0.004(4) 0.011(3) 0.006(3)
C20 0.023(4) 0.038(5) 0.046(5) 0.003(4) 0.001(3) 0.001(3)
C21 0.027(4) 0.030(5) 0.034(4) 0.009(3) 0.000(3) 0.003(3)
C22 0.030(4) 0.041(5) 0.037(4) -0.006(4) -0.004(3) 0.006(4)
C23 0.051(6) 0.065(7) 0.029(4) -0.007(4) 0.012(4) 0.016(5)
C24 0.049(5) 0.050(6) 0.033(4) 0.001(4) 0.008(4) 0.007(5)

loop_
_atom_type_symbol
_atom_type_description
_atom_type_scat_dispersion_real
_atom_type_scat_dispersion_imag
_atom_type_scat_source
C C 0.0181 0.0091 'International Tables Vol C Tables 4.2.6.8 and 6.1.1.4'
H H 0.0000 0.0000 'International Tables Vol C Tables 4.2.6.8 and 6.1.1.4'

loop_
_geom_angle_atom_site_label_1
_geom_angle_atom_site_label_2
_geom_angle_atom_site_label_3
_geom_angle
_geom_angle_site_symmetry_1
_geom_angle_site_symmetry_3
_geom_angle_publ_flag
C2 C1 C6 118.4(8) . . ?
C2 C1 C10 122.8(8) . . ?
C10 C1 C6 118.3(7) . . ?
C1 C2 H2 120.1 . . ?
C3 C2 C1 119.9(8) . . ?
C3 C2 H2 120.1 . . ?
C2 C3 H3 119.0 . . ?
C2 C3 C4 122.0(9) . . ?
C4 C3 H3 119.0 . . ?
C3 C4 C24 121.0(9) . . ?
C5 C4 C3 118.0(8) . . ?
C5 C4 C24 120.6(8) . . ?
C4 C5 H5 119.9 . . ?
C4 C5 C6 120.2(9) . . ?
C6 C5 H5 119.9 . . ?
C5 C6 C1 120.0(8) . . ?
C5 C6 C7 121.0(8) . . ?
C7 C6 C1 118.6(8) . . ?
C6 C7 H7 119.9 . . ?
C8 C7 C6 120.3(9) . . ?
C8 C7 H7 119.9 . . ?
C7 C8 H8 119.3 . . ?
C7 C8 C9 121.5(8) . . ?
C9 C8 H8 119.3 . . ?
C8 C9 C11 120.2(8) . . ?
C10 C9 C8 117.7(8) . . ?
C10 C9 C11 121.0(9) . . ?
C1 C10 H10 118.8 . . ?
C9 C10 C1 122.5(8) . . ?
C9 C10 H10 118.8 . . ?
C9 C11 H11A 109.7 . . ?
C9 C11 H11B 109.7 . . ?
C9 C11 C12 109.9(8) . . ?
H11A C11 H11B 108.2 . . ?
C12 C11 H11A 109.7 . . ?
C12 C11 H11B 109.7 . . ?
C11 C12 H12A 109.4 . . ?
C11 C12 H12B 109.4 . . ?
H12A C12 H12B 108.0 . . ?
C13 C12 C11 111.2(8) . . ?
C13 C12 H12A 109.4 . . ?
C13 C12 H12B 109.4 . . ?
C14 C13 C12 121.0(9) . . ?
C22 C13 C12 120.6(10) . . ?
C22 C13 C14 117.4(8) . . ?
C13 C14 H14 119.5 . . ?
C15 C14 C13 121.1(8) . . ?
C15 C14 H14 119.5 . . ?
C14 C15 H15 119.1 . . ?
C14 C15 C16 121.8(9) . . ?
C16 C15 H15 119.1 . . ?
C17 C16 C15 123.3(8) . . ?
C21 C16 C15 116.8(8) . . ?
C21 C16 C17 119.2(7) . . ?
C16 C17 H17 119.3 . . ?
C18 C17 C16 121.3(8) . . ?
C18 C17 H17 119.3 . . ?
C17 C18 C19 118.5(8) . . ?
C17 C18 C23 119.9(9) . . ?
C19 C18 C23 120.9(9) . . ?
C18 C19 H19 119.0 . . ?
C20 C19 C18 122.0(8) . . ?
C20 C19 H19 119.0 . . ?
C19 C20 H20 120.0 . . ?
C19 C20 C21 120.0(8) . . ?
C21 C20 H20 120.0 . . ?
C16 C21 C20 117.7(8) . . ?
C16 C21 C22 120.1(7) . . ?
C22 C21 C20 121.3(8) . . ?
C13 C22 C21 121.7(9) . . ?
C13 C22 H22 119.1 . . ?
C21 C22 H22 119.1 . . ?
C18 C23 H23A 109.4 . . ?
C18 C23 H23B 109.4 . . ?
C18 C23 C24 111.1(8) . . ?
H23A C23 H23B 108.0 . . ?
C24 C23 H23A 109.4 . . ?
C24 C23 H23B 109.4 . . ?
C4 C24 C23 110.0(8) . . ?
C4 C24 H24A 109.7 . . ?
C4 C24 H24B 109.7 . . ?
C23 C24 H24A 109.7 . . ?
C23 C24 H24B 109.7 . . ?
H24A C24 H24B 108.2 . . ?

loop_
_geom_bond_atom_site_label_1
_geom_bond_atom_site_label_2
_geom_bond_distance
_geom_bond_site_symmetry_2
_geom_bond_publ_flag
C1 C2 1.408(12) . ?
C1 C6 1.420(12) . ?
C1 C10 1.416(11) . ?
C2 H2 0.9300 . ?
C2 C3 1.370(12) . ?
C3 H3 0.9300 . ?
C3 C4 1.408(13) . ?
C4 C5 1.394(13) . ?
C4 C24 1.503(12) . ?
C5 H5 0.9300 . ?
C5 C6 1.408(12) . ?
C6 C7 1.415(13) . ?
C7 H7 0.9300 . ?
C7 C8 1.382(13) . ?
C8 H8 0.9300 . ?
C8 C9 1.405(14) . ?
C9 C10 1.376(11) . ?
C9 C11 1.519(13) . ?
C10 H10 0.9300 . ?
C11 H11A 0.9700 . ?
C11 H11B 0.9700 . ?
C11 C12 1.561(15) . ?
C12 H12A 0.9700 . ?
C12 H12B 0.9700 . ?
C12 C13 1.504(13) . ?
C13 C14 1.424(15) . ?
C13 C22 1.376(13) . ?
C14 H14 0.9300 . ?
C14 C15 1.365(13) . ?
C15 H15 0.9300 . ?
C15 C16 1.419(12) . ?
C16 C17 1.417(11) . ?
C16 C21 1.409(11) . ?
C17 H17 0.9300 . ?
C17 C18 1.375(12) . ?
C18 C19 1.391(13) . ?
C18 C23 1.502(12) . ?
C19 H19 0.9300 . ?
C19 C20 1.363(12) . ?
C20 H20 0.9300 . ?
C20 C21 1.439(12) . ?
C21 C22 1.417(12) . ?
C22 H22 0.9300 . ?
C23 H23A 0.9700 . ?
C23 H23B 0.9700 . ?
C23 C24 1.565(14) . ?
C24 H24A 0.9700 . ?
C24 H24B 0.9700 . ?
